data_4329271
loop_
_publ_author_name
'George J. Sopasis'
'Angelos B. Canaj'
'Aggelos Philippidis'
'Milosz Siczek'
'Tadeusz Lis'
'James R. O'Brien'
'Manolis M. Antonakis'
'Spiros A. Pergantis'
'Constantinos J. Milios'

_publ_section_title
;
 Heptanuclear Heterometallic [Cu6Ln] Clusters: Trapping Lanthanides into
 Copper Cages with Artificial Amino Acids
;
_journal_name_full 'Inorganic Chemistry'
_journal_page_first 5911
_journal_page_last 5918
_journal_paper_doi 10.1021/ic300538q
_journal_volume 51
_journal_year 2012
_chemical_formula_moiety 'C30 H60 Cu6 N9 Nd O30, 1.5(C4 H10 O), 6.75(C H4 O), 0.1 (H2 O)'
_chemical_formula_sum 'C42.75 H102.2 Cu6 N9 Nd O38.35'
_chemical_formula_weight 1881.61
_chemical_name_systematic
; 
 ? 
;
_space_group_IT_number 176
_symmetry_cell_setting hexagonal
_symmetry_space_group_name_Hall '-P 6c'
_symmetry_space_group_name_H-M 'P 63/m'
_atom_sites_solution_hydrogens geom
_atom_sites_solution_primary direct
_atom_sites_solution_secondary difmap
_audit_creation_method SHELXL-97
_cell_angle_alpha 90.00
_cell_angle_beta 90.00
_cell_angle_gamma 120.00
_cell_formula_units_Z 2
_cell_length_a 19.880(8)
_cell_length_b 19.880(8)
_cell_length_c 13.243(5)
_cell_measurement_reflns_used 6472
_cell_measurement_temperature 100(2)
_cell_measurement_theta_max 30.16
_cell_measurement_theta_min 3.08
_cell_volume 4533(3)
_computing_cell_refinement 'CrysAlis CCD, Oxford Diffraction Ltd.'
_computing_data_collection 'CrysAlis RED, Oxford Diffraction Ltd.'
_computing_data_reduction 'CrysAlis RED, Oxford Diffraction Ltd.'
_computing_structure_refinement 'SHELXL-97 (Sheldrick, 2008)'
_computing_structure_solution 'SHELXS-97 (Sheldrick, 2008)'
_diffrn_ambient_temperature 100(2)
_diffrn_measured_fraction_theta_full 0.998
_diffrn_measured_fraction_theta_max 0.889
_diffrn_measurement_device_type KM4CCD
_diffrn_measurement_method \w
_diffrn_radiation_monochromator graphite
_diffrn_radiation_source 'fine-focus sealed tube'
_diffrn_radiation_type MoK\a
_diffrn_radiation_wavelength 0.71073
_diffrn_reflns_av_R_equivalents 0.0444
_diffrn_reflns_av_sigmaI/netI 0.0467
_diffrn_reflns_limit_h_max 25
_diffrn_reflns_limit_h_min -25
_diffrn_reflns_limit_k_max 23
_diffrn_reflns_limit_k_min -26
_diffrn_reflns_limit_l_max 17
_diffrn_reflns_limit_l_min -6
_diffrn_reflns_number 18036
_diffrn_reflns_theta_full 25.00
_diffrn_reflns_theta_max 30.16
_diffrn_reflns_theta_min 3.08
_exptl_absorpt_coefficient_mu 2.019
_exptl_absorpt_correction_T_max 0.674
_exptl_absorpt_correction_T_min 0.510
_exptl_absorpt_correction_type analytical
_exptl_absorpt_process_details
;
CrysAlis RED, Oxford Diffraction Ltd.,
Version 1.171.32.5
Analytical numeric absorption correction using a 
multifaceted crystal model based on expressions
 derived by R.C. Clark & J.S. Reid.
(Clark, R. C. & Reid, J. S. (1995). Acta Cryst. A51, 887-897)
;
_exptl_crystal_colour blue
_exptl_crystal_density_diffrn 1.379
_exptl_crystal_description block
_exptl_crystal_F_000 1925
_exptl_crystal_size_max 0.40
_exptl_crystal_size_mid 0.30
_exptl_crystal_size_min 0.25
_refine_diff_density_max 1.750
_refine_diff_density_min -1.853
_refine_diff_density_rms 0.140
_refine_ls_extinction_method none
_refine_ls_goodness_of_fit_ref 1.144
_refine_ls_hydrogen_treatment constr
_refine_ls_matrix_type full
_refine_ls_number_parameters 208
_refine_ls_number_reflns 4142
_refine_ls_number_restraints 4
_refine_ls_restrained_S_all 1.144
_refine_ls_R_factor_all 0.1052
_refine_ls_R_factor_gt 0.0721
_refine_ls_shift/su_max 0.000
_refine_ls_shift/su_mean 0.000
_refine_ls_structure_factor_coef Fsqd
_refine_ls_weighting_details 'calc w=1/[\s^2^(Fo^2^)+(0.0438P)^2^+34.5629P] where P=(Fo^2^+2Fc^2^)/3'
_refine_ls_weighting_scheme calc
_refine_ls_wR_factor_gt 0.1650
_refine_ls_wR_factor_ref 0.1791
_reflns_number_gt 3016
_reflns_number_total 4142
_reflns_threshold_expression >2sigma(I)
_cod_data_source_file ic300538q_si_001_03.cif
_cod_data_source_block gis674a
_cod_original_formula_sum 'C42.75 H102.20 Cu6 N9 Nd O38.35'
_cod_database_code 4329271

loop_
_symmetry_equiv_pos_as_xyz
'x, y, z'
'-y, x-y, z'
'-x+y, -x, z'
'-x, -y, z+1/2'
'y, -x+y, z+1/2'
'x-y, x, z+1/2'
'-x, -y, -z'
'y, -x+y, -z'
'x-y, x, -z'
'x, y, -z-1/2'
'-y, x-y, -z-1/2'
'-x+y, -x, -z-1/2'

loop_
_atom_site_label
_atom_site_type_symbol
_atom_site_fract_x
_atom_site_fract_y
_atom_site_fract_z
_atom_site_U_iso_or_equiv
_atom_site_adp_type
_atom_site_occupancy
_atom_site_symmetry_multiplicity
_atom_site_calc_flag
_atom_site_refinement_flags
_atom_site_disorder_assembly
_atom_site_disorder_group
Nd Nd 0.6667 0.3333 0.7500 0.0255(2) Uani 1 6 d S . .
Cu Cu 0.83469(5) 0.47128(5) 0.86818(6) 0.0373(2) Uani 1 1 d . . .
O1 O 0.7762(3) 0.4661(3) 0.7500 0.0300(13) Uani 1 2 d S . .
H1 H 0.7596 0.5060 0.7500 0.036 Uiso 1 2 calc SR . .
O11 O 0.7647(3) 0.3582(3) 0.8816(3) 0.0354(10) Uani 1 1 d . . .
O21 O 0.7423(3) 0.2517(3) 0.9664(4) 0.0606(16) Uani 1 1 d . . .
N11 N 0.8920(4) 0.4541(4) 0.9763(5) 0.0554(17) Uani 1 1 d . A .
H11A H 0.9377 0.4601 0.9504 0.066 Uiso 1 1 calc R . .
H11B H 0.9044 0.4910 1.0257 0.066 Uiso 1 1 calc R . .
C11 C 0.7798(5) 0.3219(5) 0.9504(6) 0.053(2) Uani 1 1 d . A .
C21 C 0.8465(6) 0.3748(6) 1.0226(8) 0.085(4) Uani 1 1 d . . .
C31 C 0.8854(12) 0.3418(14) 1.0693(15) 0.065(6) Uani 0.50 1 d P A 1
H31A H 0.9187 0.3763 1.1230 0.098 Uiso 0.50 1 calc PR A 1
H31B H 0.9175 0.3342 1.0194 0.098 Uiso 0.50 1 calc PR A 1
H31C H 0.8477 0.2915 1.0984 0.098 Uiso 0.50 1 calc PR A 1
C311 C 0.9106(15) 0.3402(16) 1.008(2) 0.089(8) Uani 0.50 1 d P A 2
H31D H 0.9611 0.3777 1.0367 0.133 Uiso 0.50 1 calc PR A 2
H31E H 0.9165 0.3329 0.9362 0.133 Uiso 0.50 1 calc PR A 2
H31F H 0.8902 0.2904 1.0435 0.133 Uiso 0.50 1 calc PR A 2
C41 C 0.7953(15) 0.3922(17) 1.1205(18) 0.060(6) Uani 0.50 1 d P A 3
H41A H 0.7608 0.3434 1.1553 0.090 Uiso 0.50 1 calc PR A 3
H41B H 0.7643 0.4132 1.0910 0.090 Uiso 0.50 1 calc PR A 3
H41C H 0.8325 0.4297 1.1688 0.090 Uiso 0.50 1 calc PR A 3
C411 C 0.8226(19) 0.3699(15) 1.1163(17) 0.098(12) Uani 0.50 1 d P A 4
H41D H 0.7859 0.3155 1.1327 0.147 Uiso 0.50 1 calc PR A 4
H41E H 0.7969 0.4007 1.1240 0.147 Uiso 0.50 1 calc PR A 4
H41F H 0.8673 0.3899 1.1621 0.147 Uiso 0.50 1 calc PR A 4
O12 O 0.9169(3) 0.5762(3) 0.8358(4) 0.0499(13) Uani 1 1 d . . .
C12 C 0.9385(6) 0.6091(6) 0.7500 0.049(3) Uani 1 2 d S . .
C22 C 0.9956(7) 0.6930(7) 0.7500 0.064(3) Uani 1 2 d S . .
H22A H 0.9890 0.7173 0.8010 0.097 Uiso 1 1 d R . .
H22C H 1.0474 0.7008 0.7500 0.097 Uiso 1 2 d SR . .
O13 O 0.9084(4) 0.4170(4) 0.7500 0.0467(17) Uani 1 2 d S . .
N13 N 0.9797(5) 0.4485(5) 0.7500 0.059(3) Uani 1 2 d S . .
O23 O 1.0086(7) 0.4518(8) 0.8490(10) 0.047(3) Uani 0.50 1 d P . .
O33 O 1.0243(9) 0.4834(10) 0.8028(12) 0.072(4) Uani 0.50 1 d P . .
O1M O 0.7504(9) 0.5840(8) 0.7759(19) 0.093(10) Uani 0.50 1 d P B -5
H1M H 0.7009 0.5569 0.7579 0.139 Uiso 0.50 1 d PR B -5
C1M C 0.7737(17) 0.6475(17) 0.708(2) 0.128(11) Uiso 0.50 1 d P B -5
H1M1 H 0.7424 0.6722 0.7200 0.193 Uiso 0.50 1 calc PR B -5
H1M2 H 0.7660 0.6284 0.6382 0.193 Uiso 0.50 1 calc PR B -5
H1M3 H 0.8287 0.6854 0.7186 0.193 Uiso 0.50 1 calc PR B -5
O1E O 0.780(4) 0.136(4) 0.2500 0.26(3) Uani 0.50 2 d SPD . 2
C1E C 0.734(2) 0.133(3) 0.177(5) 0.45(14) Uani 0.50 1 d PD . 2
H1E1 H 0.7349 0.1827 0.1660 0.544 Uiso 0.50 1 calc PR . 2
H1E2 H 0.6807 0.0887 0.1811 0.544 Uiso 0.50 1 calc PR . 2
C2E C 0.787(4) 0.121(3) 0.108(3) 0.40(8) Uani 0.50 1 d PD . 2
H2E1 H 0.7708 0.1198 0.0380 0.606 Uiso 0.50 1 calc PR . 2
H2E2 H 0.7837 0.0710 0.1243 0.606 Uiso 0.50 1 calc PR . 2
H2E3 H 0.8405 0.1629 0.1170 0.606 Uiso 0.50 1 calc PR . 2
O2S O 0.898(5) 0.066(5) 0.2500 0.17(3) Uiso 0.25 2 d SPD . .
H2S H 0.9459 0.0829 0.2500 0.256 Uiso 0.25 2 calc SPR . .
C3S C 0.858(12) -0.016(5) 0.2500 0.37(13) Uiso 0.25 2 d SPD . .
H3S1 H 0.8713 -0.0347 0.1926 0.562 Uiso 0.25 1 d PR . .
H3S2 H 0.8039 -0.0361 0.2500 0.562 Uiso 0.25 2 d SPR . .
O1S O 0.776(3) 0.087(3) 0.026(4) 0.30(2) Uiso 0.50 1 d PD C 5
H1S H 0.7681 0.1195 0.0547 0.445 Uiso 0.50 1 calc PR C 5
C1S C 0.850(4) 0.125(4) -0.022(6) 0.35(4) Uiso 0.50 1 d PD C 5
H1S1 H 0.8811 0.1771 0.0063 0.518 Uiso 0.50 1 calc PR C 5
H1S2 H 0.8438 0.1279 -0.0945 0.518 Uiso 0.50 1 calc PR C 5
H1S3 H 0.8767 0.0951 -0.0090 0.518 Uiso 0.50 1 calc PR C 5
O1W O 1.0000 0.0000 0.5000 0.05(3) Uiso 0.10 6 d SP D 5

loop_
_atom_site_aniso_label
_atom_site_aniso_U_11
_atom_site_aniso_U_22
_atom_site_aniso_U_33
_atom_site_aniso_U_23
_atom_site_aniso_U_13
_atom_site_aniso_U_12
Nd 0.0299(3) 0.0299(3) 0.0169(3) 0.000 0.000 0.01494(13)
Cu 0.0335(4) 0.0383(5) 0.0348(4) -0.0072(3) -0.0075(3) 0.0140(4)
O1 0.035(3) 0.029(3) 0.027(3) 0.000 0.000 0.017(3)
O11 0.039(2) 0.039(2) 0.028(2) -0.0020(18) -0.0077(18) 0.019(2)
O21 0.070(4) 0.046(3) 0.056(3) 0.006(3) -0.032(3) 0.022(3)
N11 0.052(4) 0.055(4) 0.049(4) -0.017(3) -0.030(3) 0.019(3)
C11 0.055(5) 0.051(5) 0.039(4) -0.001(3) -0.024(3) 0.017(4)
C21 0.082(7) 0.059(6) 0.081(7) 0.008(5) -0.059(6) 0.010(5)
C31 0.060(12) 0.089(14) 0.045(9) 0.011(11) -0.030(9) 0.037(11)
C311 0.079(17) 0.075(14) 0.091(17) -0.007(15) -0.055(15) 0.023(13)
C41 0.052(11) 0.086(18) 0.039(9) -0.014(10) -0.016(8) 0.032(11)
C411 0.14(3) 0.062(15) 0.037(11) -0.003(10) -0.048(16) 0.005(16)
O12 0.038(3) 0.038(3) 0.066(3) -0.008(2) -0.004(2) 0.013(2)
C12 0.035(5) 0.041(6) 0.070(8) 0.000 0.000 0.018(5)
C22 0.058(8) 0.042(6) 0.082(9) 0.000 0.000 0.016(6)
O13 0.027(3) 0.050(4) 0.050(4) 0.000 0.000 0.010(3)
N13 0.019(4) 0.022(4) 0.132(10) 0.000 0.000 0.008(3)
O23 0.028(6) 0.054(8) 0.050(7) -0.009(5) -0.011(5) 0.014(5)
O33 0.046(8) 0.087(12) 0.062(9) -0.022(8) -0.005(7) 0.019(8)
O1M 0.109(10) 0.065(7) 0.13(3) -0.034(11) -0.029(12) 0.062(8)
O1E 0.24(7) 0.33(8) 0.26(6) 0.000 0.000 0.18(6)
C1E 0.09(3) 0.12(4) 1.1(4) 0.21(11) 0.02(7) 0.01(2)
C2E 0.9(2) 0.09(3) 0.16(4) 0.00(3) -0.19(8) 0.19(7)

loop_
_atom_type_symbol
_atom_type_description
_atom_type_scat_dispersion_real
_atom_type_scat_dispersion_imag
_atom_type_scat_source
C C 0.0033 0.0016 'International Tables Vol C Tables 4.2.6.8 and 6.1.1.4'
H H 0.0000 0.0000 'International Tables Vol C Tables 4.2.6.8 and 6.1.1.4'
N N 0.0061 0.0033 'International Tables Vol C Tables 4.2.6.8 and 6.1.1.4'
O O 0.0106 0.0060 'International Tables Vol C Tables 4.2.6.8 and 6.1.1.4'
Cu Cu 0.3201 1.2651 'International Tables Vol C Tables 4.2.6.8 and 6.1.1.4'
Nd Nd -0.1943 3.0179 'International Tables Vol C Tables 4.2.6.8 and 6.1.1.4'

loop_
_geom_angle_atom_site_label_1
_geom_angle_atom_site_label_2
_geom_angle_atom_site_label_3
_geom_angle
_geom_angle_site_symmetry_1
_geom_angle_site_symmetry_3
O1 Nd O1 119.999(1) 3_665 .
O1 Nd O1 120.0 3_665 2_655
O1 Nd O1 120.0 . 2_655
O1 Nd O11 72.37(14) 3_665 10_557
O1 Nd O11 66.16(14) . 10_557
O1 Nd O11 134.99(11) 2_655 10_557
O1 Nd O11 72.37(14) 3_665 .
O1 Nd O11 66.17(14) . .
O1 Nd O11 134.98(11) 2_655 .
O11 Nd O11 89.6(2) 10_557 .
O1 Nd O11 66.17(14) 3_665 12_667
O1 Nd O11 134.99(11) . 12_667
O1 Nd O11 72.37(14) 2_655 12_667
O11 Nd O11 75.80(16) 10_557 12_667
O11 Nd O11 138.45(8) . 12_667
O1 Nd O11 66.16(14) 3_665 3_665
O1 Nd O11 134.99(11) . 3_665
O1 Nd O11 72.37(14) 2_655 3_665
O11 Nd O11 138.45(8) 10_557 3_665
O11 Nd O11 75.80(16) . 3_665
O11 Nd O11 89.6(2) 12_667 3_665
O1 Nd O11 134.98(11) 3_665 2_655
O1 Nd O11 72.37(14) . 2_655
O1 Nd O11 66.16(14) 2_655 2_655
O11 Nd O11 138.45(8) 10_557 2_655
O11 Nd O11 75.80(16) . 2_655
O11 Nd O11 138.46(8) 12_667 2_655
O11 Nd O11 75.80(16) 3_665 2_655
O1 Nd O11 134.99(11) 3_665 11_657
O1 Nd O11 72.37(14) . 11_657
O1 Nd O11 66.17(14) 2_655 11_657
O11 Nd O11 75.80(16) 10_557 11_657
O11 Nd O11 138.45(8) . 11_657
O11 Nd O11 75.80(16) 12_667 11_657
O11 Nd O11 138.46(8) 3_665 11_657
O11 Nd O11 89.6(2) 2_655 11_657
O1 Nd Cu 32.56(8) 3_665 12_667
O1 Nd Cu 132.36(11) . 12_667
O1 Nd Cu 99.73(13) 2_655 12_667
O11 Nd Cu 67.22(11) 10_557 12_667
O11 Nd Cu 104.51(11) . 12_667
O11 Nd Cu 33.96(11) 12_667 12_667
O11 Nd Cu 78.95(11) 3_665 12_667
O11 Nd Cu 153.86(11) 2_655 12_667
O11 Nd Cu 105.06(11) 11_657 12_667
O1 Nd Cu 32.56(8) 3_665 3_665
O1 Nd Cu 132.36(11) . 3_665
O1 Nd Cu 99.73(13) 2_655 3_665
O11 Nd Cu 104.51(11) 10_557 3_665
O11 Nd Cu 67.22(11) . 3_665
O11 Nd Cu 78.95(11) 12_667 3_665
O11 Nd Cu 33.96(11) 3_665 3_665
O11 Nd Cu 105.06(11) 2_655 3_665
O11 Nd Cu 153.86(11) 11_657 3_665
Cu Nd Cu 53.80(4) 12_667 3_665
O1 Nd Cu 99.73(13) 3_665 .
O1 Nd Cu 32.56(8) . .
O1 Nd Cu 132.36(11) 2_655 .
O11 Nd Cu 78.95(11) 10_557 .
O11 Nd Cu 33.96(11) . .
O11 Nd Cu 153.85(11) 12_667 .
O11 Nd Cu 105.06(11) 3_665 .
O11 Nd Cu 67.22(11) 2_655 .
O11 Nd Cu 104.51(11) 11_657 .
Cu Nd Cu 127.038(10) 12_667 .
Cu Nd Cu 101.13(2) 3_665 .
O1 Cu O12 92.3(2) . .
O1 Cu N11 166.6(3) . .
O12 Cu N11 95.6(3) . .
O1 Cu O11 87.1(2) . .
O12 Cu O11 167.4(2) . .
N11 Cu O11 82.9(2) . .
O1 Cu O21 89.3(2) . 2_655
O12 Cu O21 103.8(2) . 2_655
N11 Cu O21 99.3(3) . 2_655
O11 Cu O21 88.8(2) . 2_655
O1 Cu Nd 43.14(17) . .
O12 Cu Nd 135.21(17) . .
N11 Cu Nd 127.32(19) . .
O11 Cu Nd 44.43(12) . .
O21 Cu Nd 83.32(13) 2_655 .
Cu O1 Cu 109.1(3) . 10_557
Cu O1 Nd 104.3(2) . .
Cu O1 Nd 104.3(2) 10_557 .
Cu O1 H1 112.8 . .
Cu O1 H1 112.8 10_557 .
Nd O1 H1 112.8 . .
C11 O11 Cu 118.2(4) . .
C11 O11 Nd 140.2(4) . .
Cu O11 Nd 101.60(18) . .
C11 O21 Cu 123.6(4) . 3_665
C21 N11 Cu 112.5(5) . .
C21 N11 H11A 109.1 . .
Cu N11 H11A 109.1 . .
C21 N11 H11B 109.1 . .
Cu N11 H11B 109.1 . .
H11A N11 H11B 107.8 . .
O21 C11 O11 125.3(7) . .
O21 C11 C21 119.7(7) . .
O11 C11 C21 114.7(7) . .
C411 C21 C31 79.1(17) . .
C411 C21 N11 118.0(15) . .
C31 C21 N11 119.6(12) . .
C411 C21 C11 112.3(15) . .
C31 C21 C11 116.5(12) . .
N11 C21 C11 108.9(6) . .
C411 C21 C311 112.6(17) . .
N11 C21 C311 101.2(12) . .
C11 C21 C311 102.2(11) . .
C31 C21 C41 106.1(14) . .
N11 C21 C41 101.3(12) . .
C11 C21 C41 101.7(11) . .
C311 C21 C41 139.5(12) . .
C21 C31 H31A 109.5 . .
C21 C31 H31B 109.5 . .
C21 C31 H31C 109.5 . .
C21 C311 H31D 109.5 . .
C21 C311 H31E 109.5 . .
H31D C311 H31E 109.5 . .
C21 C311 H31F 109.5 . .
H31D C311 H31F 109.5 . .
H31E C311 H31F 109.5 . .
C21 C41 H41A 109.5 . .
C21 C41 H41B 109.5 . .
C21 C41 H41C 109.5 . .
C21 C411 H41D 109.5 . .
C21 C411 H41E 109.5 . .
C21 C411 H41F 109.5 . .
C12 O12 Cu 129.3(6) . .
O12 C12 O12 126.3(10) 10_557 .
O12 C12 C22 116.8(5) 10_557 .
O12 C12 C22 116.8(5) . .
C12 C22 H22A 112.3 . .
C12 C22 H22C 109.8 . .
H22A C22 H22C 110.8 . .
O33 N13 O33 81.7(18) . 10_557
O33 N13 O13 134.6(9) . .
O33 N13 O13 134.6(9) 10_557 .
O33 N13 O23 112.9(12) 10_557 .
O13 N13 O23 111.1(6) . .
O33 N13 O23 112.9(12) . 10_557
O13 N13 O23 111.1(6) . 10_557
O23 N13 O23 134.8(12) . 10_557
O33 O23 N13 48.4(14) . .
O23 O33 N13 96.6(19) . .
O23 O33 O33 138.3(17) . 10_557
N13 O33 O33 49.1(9) . 10_557
C1M O1M H1M 98.0 . .
C1E O1E C1E 95(8) . 10_556
C1E O1E C2E 145(7) . 10_556
C1E O1E C2E 51.3(17) 10_556 10_556
C1E O1E C2E 51.3(17) . .
C1E O1E C2E 145(7) 10_556 .
C2E O1E C2E 157(5) 10_556 .
O1E C1E C2E 86(3) . .
C2E C1E C1E 128(3) . 10_556
O1E C1E H1E1 114.3 . .
C2E C1E H1E1 114.3 . .
C1E C1E H1E1 98.7 10_556 .
O1E C1E H1E2 114.3 . .
C2E C1E H1E2 114.3 . .
C1E C1E H1E2 87.1 10_556 .
H1E1 C1E H1E2 111.4 . .
C1E C2E H2E1 109.5 . .
O1E C2E H2E1 151.9 . .
C1E C2E H2E2 109.5 . .
O1E C2E H2E2 88.3 . .
H2E1 C2E H2E2 109.5 . .
C1E C2E H2E3 109.5 . .
O1E C2E H2E3 83.3 . .
H2E1 C2E H2E3 109.5 . .
H2E2 C2E H2E3 109.5 . .
C3S O2S H2S 109.5 . .
O2S C3S H3S1 110.7 . .
O2S C3S H3S2 110.1 . .
H3S1 C3S H3S2 108.3 . .
C1S O1S H1S 109.5 . .
O1S C1S H1S1 109.5 . .
O1S C1S H1S2 109.5 . .
H1S1 C1S H1S2 109.5 . .
O1S C1S H1S3 109.5 . .
H1S1 C1S H1S3 109.5 . .
H1S2 C1S H1S3 109.5 . .

loop_
_geom_bond_atom_site_label_1
_geom_bond_atom_site_label_2
_geom_bond_distance
_geom_bond_site_symmetry_2
Nd O1 2.441(6) 3_665
Nd O1 2.441(6) .
Nd O1 2.441(6) 2_655
Nd O11 2.472(4) 10_557
Nd O11 2.472(4) .
Nd O11 2.472(4) 12_667
Nd O11 2.472(4) 3_665
Nd O11 2.472(4) 2_655
Nd O11 2.472(4) 11_657
Nd Cu 3.4594(14) 12_667
Nd Cu 3.4594(14) 3_665
Nd Cu 3.4594(14) .
Cu O1 1.921(4) .
Cu O12 1.948(5) .
Cu N11 1.963(6) .
Cu O11 1.973(5) .
Cu O21 2.334(5) 2_655
O1 Cu 1.921(4) 10_557
O1 H1 1.0000 .
O11 C11 1.289(8) .
O21 C11 1.227(9) .
O21 Cu 2.334(5) 3_665
N11 C21 1.501(11) .
N11 H11A 0.9200 .
N11 H11B 0.9200 .
C11 C21 1.544(10) .
C21 C411 1.31(3) .
C21 C31 1.39(2) .
C21 C311 1.73(3) .
C21 C41 1.79(3) .
C31 H31A 0.9800 .
C31 H31B 0.9800 .
C31 H31C 0.9800 .
C311 H31D 0.9800 .
C311 H31E 0.9800 .
C311 H31F 0.9800 .
C41 H41A 0.9800 .
C41 H41B 0.9800 .
C41 H41C 0.9800 .
C411 H41D 0.9800 .
C411 H41E 0.9800 .
C411 H41F 0.9800 .
O12 C12 1.274(7) .
C12 O12 1.274(7) 10_557
C12 C22 1.476(15) .
C22 H22A 0.8774 .
C22 H22C 0.9610 .
O13 N13 1.230(10) .
N13 O33 1.069(15) .
N13 O33 1.070(15) 10_557
N13 O23 1.420(13) .
N13 O23 1.420(13) 10_557
O23 O33 0.819(16) .
O33 O33 1.40(3) 10_557
O1M C1M 1.43(3) .
O1M H1M 0.8860 .
C1M H1M1 0.9800 .
C1M H1M2 0.9800 .
C1M H1M3 0.9800 .
O1E C1E 1.30(2) .
O1E C1E 1.30(2) 10_556
O1E C2E 1.92(5) 10_556
O1E C2E 1.92(5) .
C1E C2E 1.50(2) .
C1E C1E 1.93(13) 10_556
C1E H1E1 0.9900 .
C1E H1E2 0.9900 .
C2E H2E1 0.9800 .
C2E H2E2 0.9800 .
C2E H2E3 0.9800 .
O2S C3S 1.41(2) .
O2S H2S 0.8400 .
C3S H3S1 0.9368 .
C3S H3S2 0.9496 .
O1S C1S 1.42(2) .
O1S H1S 0.8400 .
C1S H1S1 0.9800 .
C1S H1S2 0.9800 .
C1S H1S3 0.9800 .
